data_7054373
loop_
_publ_author_name
'Korkmaz, \,Seng\"ul Aslan'
'Karada\(g, Ahmet'
'Yerli, Yusuf'
'Soylu, Mustafa Serkan'

_publ_section_title
;
 Synthesis and characterization of new heterometallic cyanido complexes
 based on [Co(CN)6]3&#x2212;building blocks: crystal structure of
 [Cu2(N-bishydeten)2Co(CN)6]&#x00B7;3H2O having a strong antiferromagnetic
 exchange
;
_journal_issue 11
_journal_name_full 'New J. Chem.'
_journal_page_first 5402
_journal_paper_doi 10.1039/C4NJ00737A
_journal_volume 38
_journal_year 2014
_chemical_formula_sum 'C18 H37 Co Cu2 N10 O7'
_chemical_formula_weight 691.59
_chemical_name_systematic
;
 ?
;
_space_group_IT_number 14
_symmetry_space_group_name_Hall '-P 2ybc'
_symmetry_space_group_name_H-M 'P 1 21/c 1'
_atom_sites_solution_hydrogens geom
_atom_sites_solution_primary direct
_atom_sites_solution_secondary difmap
_audit_creation_method SHELXL-97
_cell_angle_alpha 90.00
_cell_angle_beta 116.179(3)
_cell_angle_gamma 90.00
_cell_formula_units_Z 4
_cell_length_a 9.2863(4)
_cell_length_b 20.6105(10)
_cell_length_c 16.7211(7)
_cell_measurement_temperature 293(2)
_cell_measurement_theta_max 27.32
_cell_measurement_theta_min 1.68
_cell_volume 2872.0(2)
_computing_structure_refinement 'SHELXL-97 (Sheldrick, 1997)'
_diffrn_ambient_temperature 293(2)
_diffrn_detector_area_resol_mean 6.67
_diffrn_measured_fraction_theta_full 0.990
_diffrn_measured_fraction_theta_max 0.990
_diffrn_measurement_device_type STOE
_diffrn_measurement_method rotation
_diffrn_radiation_monochromator graphite
_diffrn_radiation_source 'fine-focus sealed tube'
_diffrn_radiation_type MoK\a
_diffrn_radiation_wavelength 0.71073
_diffrn_reflns_av_R_equivalents 0.0436
_diffrn_reflns_av_sigmaI/netI 0.0367
_diffrn_reflns_limit_h_max 11
_diffrn_reflns_limit_h_min -11
_diffrn_reflns_limit_k_max 25
_diffrn_reflns_limit_k_min -25
_diffrn_reflns_limit_l_max 20
_diffrn_reflns_limit_l_min -17
_diffrn_reflns_number 14715
_diffrn_reflns_theta_full 26.00
_diffrn_reflns_theta_max 26.00
_diffrn_reflns_theta_min 1.68
_exptl_absorpt_coefficient_mu 2.092
_exptl_absorpt_correction_T_max 0.4977
_exptl_absorpt_process_details 0.6313
_exptl_crystal_colour blue
_exptl_crystal_density_diffrn 1.599
_exptl_crystal_density_method 'not measured'
_exptl_crystal_description prism
_exptl_crystal_F_000 1424
_exptl_crystal_size_max 0.470
_exptl_crystal_size_mid 0.340
_exptl_crystal_size_min 0.270
_refine_diff_density_max 0.359
_refine_diff_density_min -0.403
_refine_diff_density_rms 0.059
_refine_ls_extinction_method none
_refine_ls_goodness_of_fit_ref 1.017
_refine_ls_hydrogen_treatment mixed
_refine_ls_matrix_type full
_refine_ls_number_parameters 373
_refine_ls_number_reflns 5606
_refine_ls_number_restraints 9
_refine_ls_restrained_S_all 1.016
_refine_ls_R_factor_all 0.0419
_refine_ls_R_factor_gt 0.0304
_refine_ls_shift/su_max 0.002
_refine_ls_shift/su_mean 0.000
_refine_ls_structure_factor_coef Fsqd
_refine_ls_weighting_details 'calc w=1/[\s^2^(Fo^2^)+(0.0449P)^2^+0.0000P] where P=(Fo^2^+2Fc^2^)/3'
_refine_ls_weighting_scheme calc
_refine_ls_wR_factor_gt 0.0730
_refine_ls_wR_factor_ref 0.0768
_reflns_number_gt 4667
_reflns_number_total 5606
_reflns_threshold_expression >2sigma(I)
_cod_data_source_file c4nj00737a1.cif
_cod_data_source_block akara12
_cod_depositor_comments 'Adding full bibliography for 7054373.cif.'
_cod_database_code 7054373

loop_
_symmetry_equiv_pos_as_xyz
'x, y, z'
'-x, y+1/2, -z+1/2'
'-x, -y, -z'
'x, -y-1/2, z-1/2'

loop_
_atom_site_label
_atom_site_type_symbol
_atom_site_fract_x
_atom_site_fract_y
_atom_site_fract_z
_atom_site_U_iso_or_equiv
_atom_site_adp_type
_atom_site_occupancy
_atom_site_symmetry_multiplicity
_atom_site_calc_flag
_atom_site_refinement_flags
C1 C 0.6218(4) 0.60387(15) 0.8019(2) 0.0518(8) Uani 1 1 d .
H1A H 0.7320 0.5892 0.8339 0.062 Uiso 1 1 calc R
H1B H 0.5925 0.6261 0.8437 0.062 Uiso 1 1 calc R
C2 C 0.6084(4) 0.64932(13) 0.7301(2) 0.0480(7) Uani 1 1 d .
H2A H 0.6901 0.6826 0.7551 0.058 Uiso 1 1 calc R
H2B H 0.5044 0.6704 0.7064 0.058 Uiso 1 1 calc R
C3 C 0.8005(3) 0.59962(13) 0.6844(2) 0.0456(7) Uani 1 1 d .
H3A H 0.8511 0.6342 0.6666 0.055 Uiso 1 1 calc R
H3B H 0.8560 0.5954 0.7487 0.055 Uiso 1 1 calc R
C4 C 0.8120(3) 0.53756(12) 0.6418(2) 0.0380(6) Uani 1 1 d .
H4A H 0.7748 0.5441 0.5783 0.046 Uiso 1 1 calc R
H4B H 0.9229 0.5234 0.6669 0.046 Uiso 1 1 calc R
C5 C 0.3788(4) 0.65040(13) 0.5303(2) 0.0488(7) Uani 1 1 d .
H5A H 0.3363 0.6750 0.5645 0.059 Uiso 1 1 calc R
H5B H 0.3357 0.6685 0.4707 0.059 Uiso 1 1 calc R
C6 C 0.5589(4) 0.65454(13) 0.5737(2) 0.0479(7) Uani 1 1 d .
H6A H 0.5993 0.6386 0.5329 0.057 Uiso 1 1 calc R
H6B H 0.5917 0.6995 0.5874 0.057 Uiso 1 1 calc R
C7 C 0.7755(4) 0.41316(14) 0.8983(2) 0.0448(7) Uani 1 1 d .
H7A H 0.7024 0.4066 0.9249 0.054 Uiso 1 1 calc R
H7B H 0.8446 0.4497 0.9276 0.054 Uiso 1 1 calc R
C8 C 0.8749(4) 0.35265(14) 0.9087(2) 0.0455(7) Uani 1 1 d .
H8A H 0.9547 0.3487 0.9702 0.055 Uiso 1 1 calc R
H8B H 0.8060 0.3147 0.8940 0.055 Uiso 1 1 calc R
C9 C 0.9590(4) 0.28951(13) 0.8125(2) 0.0467(7) Uani 1 1 d .
H9A H 1.0235 0.2914 0.7801 0.056 Uiso 1 1 calc R
H9B H 1.0102 0.2593 0.8616 0.056 Uiso 1 1 calc R
C10 C 0.7961(5) 0.26438(14) 0.7518(3) 0.0579(9) Uani 1 1 d .
H10A H 0.8060 0.2257 0.7216 0.069 Uiso 1 1 calc R
H10B H 0.7387 0.2530 0.7862 0.069 Uiso 1 1 calc R
C11 C 1.1259(3) 0.37744(14) 0.8991(2) 0.0466(7) Uani 1 1 d .
H11A H 1.1770 0.3755 0.8596 0.056 Uiso 1 1 calc R
H11B H 1.1824 0.3478 0.9481 0.056 Uiso 1 1 calc R
C12 C 1.1418(4) 0.44501(16) 0.9355(2) 0.0570(9) Uani 1 1 d .
H12A H 1.1132 0.4455 0.9847 0.068 Uiso 1 1 calc R
H12B H 1.2521 0.4595 0.9575 0.068 Uiso 1 1 calc R
C13 C 1.0574(3) 0.38271(11) 0.66120(18) 0.0312(5) Uani 1 1 d .
C14 C 0.0424(3) 0.35045(12) 0.5012(2) 0.0353(6) Uani 1 1 d .
C15 C 0.3174(3) 0.28209(12) 0.58824(19) 0.0333(5) Uani 1 1 d .
C16 C 0.3387(3) 0.32448(11) 0.7430(2) 0.0341(6) Uani 1 1 d .
C17 C 0.0754(3) 0.26051(12) 0.62417(19) 0.0339(6) Uani 1 1 d .
C18 C 0.3066(3) 0.40964(11) 0.61672(17) 0.0303(5) Uani 1 1 d .
N1 N 0.6273(3) 0.61579(9) 0.65635(16) 0.0344(5) Uani 1 1 d .
N2 N 0.3319(3) 0.58129(10) 0.52609(18) 0.0416(6) Uani 1 1 d .
H2C H 0.3168 0.5642 0.4734 0.050 Uiso 1 1 calc R
H2D H 0.2391 0.5781 0.5306 0.050 Uiso 1 1 calc R
N3 N 0.3825(3) 0.45246(10) 0.61363(16) 0.0360(5) Uani 1 1 d .
N4 N 0.6847(3) 0.42580(10) 0.80208(17) 0.0371(5) Uani 1 1 d .
H4C H 0.6393 0.4654 0.7933 0.044 Uiso 1 1 calc R
H4D H 0.6062 0.3962 0.7773 0.044 Uiso 1 1 calc R
N5 N 0.9561(3) 0.35540(10) 0.84953(16) 0.0360(5) Uani 1 1 d .
N6 N 0.9752(3) 0.40461(10) 0.68885(16) 0.0344(5) Uani 1 1 d .
N7 N -0.0466(3) 0.36086(14) 0.42837(19) 0.0537(7) Uani 1 1 d .
N8 N 0.3982(3) 0.24818(11) 0.57119(19) 0.0467(6) Uani 1 1 d .
N9 N 0.4305(3) 0.31864(13) 0.81602(19) 0.0502(6) Uani 1 1 d .
N10 N 0.0096(3) 0.21431(12) 0.6262(2) 0.0503(6) Uani 1 1 d .
O1 O 0.5191(3) 0.54933(9) 0.76523(15) 0.0439(5) Uani 1 1 d .
O2 O 0.7161(2) 0.48905(8) 0.65661(13) 0.0318(4) Uani 1 1 d .
O3 O 0.7100(3) 0.31262(11) 0.68834(18) 0.0579(6) Uani 1 1 d .
O4 O 1.0384(3) 0.48738(11) 0.86669(18) 0.0573(6) Uani 1 1 d .
O5 O 0.5293(3) 0.35124(14) 1.00207(19) 0.0707(8) Uani 1 1 d D
H5C H 0.517(6) 0.338(2) 0.9513(19) 0.106 Uiso 1 1 d D
H5D H 0.501(6) 0.3214(17) 1.027(3) 0.106 Uiso 1 1 d D
O6 O 0.2359(3) 0.58280(17) 0.7382(2) 0.0782(9) Uani 1 1 d D
H6C H 0.208(6) 0.589(2) 0.778(2) 0.117 Uiso 1 1 d D
H6D H 0.182(5) 0.602(2) 0.6908(19) 0.117 Uiso 1 1 d D
O7 O 0.1762(2) 0.60652(9) 0.88257(15) 0.0433(5) Uani 1 1 d D
H7C H 0.116(3) 0.6386(13) 0.876(3) 0.065 Uiso 1 1 d D
H7D H 0.270(2) 0.6151(16) 0.922(2) 0.065 Uiso 1 1 d D
Co3 Co 0.18917(4) 0.336017(14) 0.62160(2) 0.02643(9) Uani 1 1 d .
Cu1 Cu 0.50694(3) 0.531458(13) 0.62711(2) 0.02917(9) Uani 1 1 d .
Cu2 Cu 0.83251(4) 0.421214(13) 0.74577(2) 0.02962(9) Uani 1 1 d .
H1E H 0.431(5) 0.558(2) 0.759(3) 0.077(14) Uiso 1 1 d .
H3E H 0.623(5) 0.2975(19) 0.659(3) 0.066(12) Uiso 1 1 d .
H4E H 1.083(5) 0.5200(18) 0.877(3) 0.058(11) Uiso 1 1 d .

loop_
_atom_site_aniso_label
_atom_site_aniso_U_11
_atom_site_aniso_U_22
_atom_site_aniso_U_33
_atom_site_aniso_U_23
_atom_site_aniso_U_13
_atom_site_aniso_U_12
C1 0.0567(19) 0.0515(17) 0.0477(19) -0.0128(15) 0.0233(16) -0.0039(14)
C2 0.0558(18) 0.0319(13) 0.055(2) -0.0113(13) 0.0236(16) -0.0044(12)
C3 0.0326(14) 0.0366(14) 0.066(2) -0.0022(14) 0.0199(14) -0.0073(11)
C4 0.0346(13) 0.0313(12) 0.0548(18) 0.0061(12) 0.0257(13) 0.0004(10)
C5 0.0498(17) 0.0355(14) 0.0522(19) 0.0134(13) 0.0145(15) 0.0074(12)
C6 0.0585(19) 0.0307(13) 0.055(2) 0.0082(13) 0.0261(16) -0.0016(12)
C7 0.0546(18) 0.0470(16) 0.0422(17) 0.0021(13) 0.0299(15) 0.0029(13)
C8 0.0526(17) 0.0453(15) 0.0416(17) 0.0133(13) 0.0236(14) 0.0066(13)
C9 0.0579(18) 0.0268(12) 0.058(2) 0.0080(13) 0.0280(16) 0.0081(12)
C10 0.077(2) 0.0318(14) 0.069(2) -0.0048(15) 0.036(2) -0.0100(15)
C11 0.0361(15) 0.0471(16) 0.0450(17) 0.0083(13) 0.0073(13) 0.0056(12)
C12 0.0461(17) 0.0532(18) 0.051(2) -0.0007(16) 0.0025(15) -0.0071(14)
C13 0.0307(12) 0.0249(11) 0.0365(14) 0.0051(10) 0.0134(11) 0.0000(9)
C14 0.0331(13) 0.0333(13) 0.0435(17) -0.0009(11) 0.0206(13) -0.0014(10)
C15 0.0344(13) 0.0288(12) 0.0373(15) 0.0022(10) 0.0164(11) -0.0032(10)
C16 0.0363(14) 0.0267(11) 0.0431(17) -0.0008(11) 0.0211(13) -0.0031(10)
C17 0.0330(13) 0.0314(12) 0.0370(15) -0.0008(11) 0.0153(11) 0.0007(10)
C18 0.0295(12) 0.0290(12) 0.0325(13) -0.0013(10) 0.0139(11) 0.0017(10)
N1 0.0346(11) 0.0239(9) 0.0453(14) -0.0019(9) 0.0180(10) -0.0024(8)
N2 0.0360(12) 0.0339(11) 0.0472(15) 0.0035(10) 0.0114(11) 0.0021(9)
N3 0.0333(11) 0.0308(10) 0.0436(14) 0.0010(10) 0.0165(10) -0.0041(9)
N4 0.0382(12) 0.0339(11) 0.0430(14) 0.0065(10) 0.0215(11) 0.0049(9)
N5 0.0363(12) 0.0314(11) 0.0393(13) 0.0057(9) 0.0159(10) 0.0039(9)
N6 0.0343(11) 0.0293(10) 0.0441(13) 0.0045(9) 0.0213(10) 0.0065(9)
N7 0.0474(15) 0.0657(17) 0.0431(17) 0.0075(13) 0.0154(13) 0.0077(13)
N8 0.0499(15) 0.0409(12) 0.0603(18) -0.0023(12) 0.0342(14) 0.0067(11)
N9 0.0482(14) 0.0524(14) 0.0409(16) 0.0042(12) 0.0114(13) -0.0047(12)
N10 0.0526(15) 0.0378(13) 0.0627(18) -0.0030(12) 0.0273(14) -0.0164(11)
O1 0.0482(12) 0.0384(10) 0.0538(13) -0.0015(9) 0.0305(11) 0.0044(9)
O2 0.0285(8) 0.0265(8) 0.0446(11) 0.0068(8) 0.0200(8) 0.0016(7)
O3 0.0493(13) 0.0485(12) 0.0647(17) -0.0072(11) 0.0150(12) -0.0120(11)
O4 0.0500(13) 0.0365(11) 0.0650(16) 0.0048(11) 0.0069(11) -0.0092(10)
O5 0.0647(16) 0.0893(19) 0.0511(16) 0.0045(14) 0.0193(13) -0.0358(14)
O6 0.0604(16) 0.128(3) 0.0525(16) 0.0211(17) 0.0306(14) 0.0393(16)
O7 0.0403(11) 0.0327(9) 0.0518(13) -0.0044(9) 0.0159(10) 0.0038(8)
Co3 0.02587(16) 0.02151(15) 0.03406(19) 0.00011(13) 0.01517(14) -0.00086(12)
Cu1 0.02747(15) 0.02139(14) 0.03756(18) 0.00128(12) 0.01336(13) -0.00139(11)
Cu2 0.02991(16) 0.02731(15) 0.03448(17) 0.00454(12) 0.01680(13) 0.00492(11)

loop_
_atom_type_symbol
_atom_type_description
_atom_type_scat_dispersion_real
_atom_type_scat_dispersion_imag
_atom_type_scat_source
C C 0.0033 0.0016 'International Tables Vol C Tables 4.2.6.8 and 6.1.1.4'
H H 0.0000 0.0000 'International Tables Vol C Tables 4.2.6.8 and 6.1.1.4'
N N 0.0061 0.0033 'International Tables Vol C Tables 4.2.6.8 and 6.1.1.4'
O O 0.0106 0.0060 'International Tables Vol C Tables 4.2.6.8 and 6.1.1.4'
Co Co 0.3494 0.9721 'International Tables Vol C Tables 4.2.6.8 and 6.1.1.4'
Cu Cu 0.3201 1.2651 'International Tables Vol C Tables 4.2.6.8 and 6.1.1.4'

loop_
_geom_angle_atom_site_label_1
_geom_angle_atom_site_label_2
_geom_angle_atom_site_label_3
_geom_angle
_geom_angle_site_symmetry_1
_geom_angle_site_symmetry_3
O1 C1 C2 110.4(3) . .
O1 C1 H1A 109.6 . .
C2 C1 H1A 109.6 . .
O1 C1 H1B 109.6 . .
C2 C1 H1B 109.6 . .
H1A C1 H1B 108.1 . .
C1 C2 N1 112.2(2) . .
C1 C2 H2A 109.2 . .
N1 C2 H2A 109.2 . .
C1 C2 H2B 109.2 . .
N1 C2 H2B 109.2 . .
H2A C2 H2B 107.9 . .
C4 C3 N1 109.5(2) . .
C4 C3 H3A 109.8 . .
N1 C3 H3A 109.8 . .
C4 C3 H3B 109.8 . .
N1 C3 H3B 109.8 . .
H3A C3 H3B 108.2 . .
O2 C4 C3 109.6(2) . .
O2 C4 H4A 109.7 . .
C3 C4 H4A 109.7 . .
O2 C4 H4B 109.7 . .
C3 C4 H4B 109.7 . .
H4A C4 H4B 108.2 . .
N2 C5 C6 108.6(2) . .
N2 C5 H5A 110.0 . .
C6 C5 H5A 110.0 . .
N2 C5 H5B 110.0 . .
C6 C5 H5B 110.0 . .
H5A C5 H5B 108.4 . .
N1 C6 C5 110.5(2) . .
N1 C6 H6A 109.6 . .
C5 C6 H6A 109.6 . .
N1 C6 H6B 109.6 . .
C5 C6 H6B 109.6 . .
H6A C6 H6B 108.1 . .
N4 C7 C8 107.2(2) . .
N4 C7 H7A 110.3 . .
C8 C7 H7A 110.3 . .
N4 C7 H7B 110.3 . .
C8 C7 H7B 110.3 . .
H7A C7 H7B 108.5 . .
N5 C8 C7 110.8(2) . .
N5 C8 H8A 109.5 . .
C7 C8 H8A 109.5 . .
N5 C8 H8B 109.5 . .
C7 C8 H8B 109.5 . .
H8A C8 H8B 108.1 . .
C10 C9 N5 113.4(2) . .
C10 C9 H9A 108.9 . .
N5 C9 H9A 108.9 . .
C10 C9 H9B 108.9 . .
N5 C9 H9B 108.9 . .
H9A C9 H9B 107.7 . .
O3 C10 C9 109.5(2) . .
O3 C10 H10A 109.8 . .
C9 C10 H10A 109.8 . .
O3 C10 H10B 109.8 . .
C9 C10 H10B 109.8 . .
H10A C10 H10B 108.2 . .
N5 C11 C12 113.5(2) . .
N5 C11 H11A 108.9 . .
C12 C11 H11A 108.9 . .
N5 C11 H11B 108.9 . .
C12 C11 H11B 108.9 . .
H11A C11 H11B 107.7 . .
O4 C12 C11 109.3(3) . .
O4 C12 H12A 109.8 . .
C11 C12 H12A 109.8 . .
O4 C12 H12B 109.8 . .
C11 C12 H12B 109.8 . .
H12A C12 H12B 108.3 . .
N6 C13 Co3 172.4(2) . 1_655
N7 C14 Co3 178.3(3) . .
N8 C15 Co3 177.3(3) . .
N9 C16 Co3 178.5(2) . .
N10 C17 Co3 178.6(2) . .
N3 C18 Co3 177.1(2) . .
C6 N1 C2 111.4(2) . .
C6 N1 C3 111.9(2) . .
C2 N1 C3 110.2(2) . .
C6 N1 Cu1 106.08(17) . .
C2 N1 Cu1 110.28(17) . .
C3 N1 Cu1 106.79(15) . .
C5 N2 Cu1 109.62(18) . .
C5 N2 H2C 109.7 . .
Cu1 N2 H2C 109.7 . .
C5 N2 H2D 109.7 . .
Cu1 N2 H2D 109.7 . .
H2C N2 H2D 108.2 . .
C18 N3 Cu1 169.5(2) . .
C7 N4 Cu2 109.20(17) . .
C7 N4 H4C 109.8 . .
Cu2 N4 H4C 109.8 . .
C7 N4 H4D 109.8 . .
Cu2 N4 H4D 109.8 . .
H4C N4 H4D 108.3 . .
C8 N5 C11 111.3(3) . .
C8 N5 C9 110.4(2) . .
C11 N5 C9 107.3(2) . .
C8 N5 Cu2 108.78(16) . .
C11 N5 Cu2 108.71(16) . .
C9 N5 Cu2 110.32(18) . .
C13 N6 Cu2 166.5(2) . .
C1 O1 Cu1 106.63(18) . .
C1 O1 H1E 110(3) . .
Cu1 O1 H1E 109(3) . .
C4 O2 Cu2 116.66(15) . .
C4 O2 Cu1 105.36(14) . .
Cu2 O2 Cu1 130.36(9) . .
C10 O3 H3E 106(3) . .
C12 O4 H4E 105(3) . .
H5C O5 H5D 109(3) . .
H6C O6 H6D 115(3) . .
H7C O7 H7D 109(3) . .
C15 Co3 C13 174.15(10) . 1_455
C15 Co3 C14 91.76(12) . .
C13 Co3 C14 91.08(11) 1_455 .
C15 Co3 C18 90.49(10) . .
C13 Co3 C18 94.66(10) 1_455 .
C14 Co3 C18 89.23(11) . .
C15 Co3 C17 87.36(11) . .
C13 Co3 C17 87.51(10) 1_455 .
C14 Co3 C17 90.34(12) . .
C18 Co3 C17 177.79(11) . .
C15 Co3 C16 89.05(11) . .
C13 Co3 C16 88.28(11) 1_455 .
C14 Co3 C16 178.10(11) . .
C18 Co3 C16 89.04(11) . .
C17 Co3 C16 91.42(11) . .
N3 Cu1 O2 97.24(8) . .
N3 Cu1 N1 171.38(10) . .
O2 Cu1 N1 86.67(8) . .
N3 Cu1 N2 96.31(9) . .
O2 Cu1 N2 140.00(9) . .
N1 Cu1 N2 85.42(9) . .
N3 Cu1 O1 90.80(9) . .
O2 Cu1 O1 102.27(8) . .
N1 Cu1 O1 80.84(9) . .
N2 Cu1 O1 114.98(9) . .
N6 Cu2 N4 172.70(9) . .
N6 Cu2 O2 91.09(8) . .
N4 Cu2 O2 93.53(8) . .
N6 Cu2 N5 92.76(9) . .
N4 Cu2 N5 83.03(9) . .
O2 Cu2 N5 174.58(8) . .

loop_
_geom_bond_atom_site_label_1
_geom_bond_atom_site_label_2
_geom_bond_distance
_geom_bond_site_symmetry_2
C1 O1 1.426(4) .
C1 C2 1.483(5) .
C1 H1A 0.9700 .
C1 H1B 0.9700 .
C2 N1 1.491(4) .
C2 H2A 0.9700 .
C2 H2B 0.9700 .
C3 C4 1.490(4) .
C3 N1 1.501(3) .
C3 H3A 0.9700 .
C3 H3B 0.9700 .
C4 O2 1.431(3) .
C4 H4A 0.9700 .
C4 H4B 0.9700 .
C5 N2 1.482(3) .
C5 C6 1.503(4) .
C5 H5A 0.9700 .
C5 H5B 0.9700 .
C6 N1 1.476(4) .
C6 H6A 0.9700 .
C6 H6B 0.9700 .
C7 N4 1.474(4) .
C7 C8 1.515(4) .
C7 H7A 0.9700 .
C7 H7B 0.9700 .
C8 N5 1.486(4) .
C8 H8A 0.9700 .
C8 H8B 0.9700 .
C9 C10 1.494(5) .
C9 N5 1.498(3) .
C9 H9A 0.9700 .
C9 H9B 0.9700 .
C10 O3 1.416(4) .
C10 H10A 0.9700 .
C10 H10B 0.9700 .
C11 N5 1.492(4) .
C11 C12 1.500(5) .
C11 H11A 0.9700 .
C11 H11B 0.9700 .
C12 O4 1.426(4) .
C12 H12A 0.9700 .
C12 H12B 0.9700 .
C13 N6 1.146(3) .
C13 Co3 1.891(3) 1_655
C14 N7 1.151(4) .
C14 Co3 1.891(3) .
C15 N8 1.150(3) .
C15 Co3 1.885(3) .
C16 N9 1.146(4) .
C16 Co3 1.903(3) .
C17 N10 1.140(3) .
C17 Co3 1.892(3) .
C18 N3 1.145(3) .
C18 Co3 1.891(2) .
N1 Cu1 2.007(2) .
N2 Cu1 2.032(2) .
N2 H2C 0.9000 .
N2 H2D 0.9000 .
N3 Cu1 1.951(2) .
N4 Cu2 1.980(2) .
N4 H4C 0.9000 .
N4 H4D 0.9000 .
N5 Cu2 2.100(2) .
N6 Cu2 1.973(2) .
O1 Cu1 2.292(2) .
O1 H1E 0.80(4) .
O2 Cu2 1.9809(17) .
O2 Cu1 1.9835(16) .
O3 H3E 0.80(4) .
O4 H4E 0.77(4) .
O5 H5C 0.848(19) .
O5 H5D 0.846(19) .
O6 H6C 0.822(18) .
O6 H6D 0.827(19) .
O7 H7C 0.840(17) .
O7 H7D 0.843(18) .
Co3 C13 1.891(3) 1_455

loop_
_geom_hbond_atom_site_label_D
_geom_hbond_atom_site_label_H
_geom_hbond_atom_site_label_A
_geom_hbond_distance_DH
_geom_hbond_distance_HA
_geom_hbond_distance_DA
_geom_hbond_angle_DHA
_geom_hbond_site_symmetry_A
N2 H2C O2 0.90 2.33 3.230(3) 174.9 3_666
N2 H2D N7 0.90 2.52 3.286(4) 144.0 3_566
N4 H4C O1 0.90 2.00 2.897(3) 174.6 .
N4 H4D N9 0.90 2.56 3.316(3) 141.6 .
O1 H1E O6 0.80(4) 1.76(4) 2.560(3) 174(5) .
O3 H3E N8 0.80(4) 2.20(4) 2.997(4) 173(4) .
O4 H4E O7 0.77(4) 1.97(4) 2.727(3) 171(4) 1_655
O5 H5C N9 0.848(19) 2.08(2) 2.907(4) 165(5) .
O5 H5D N8 0.846(19) 2.04(2) 2.873(3) 171(5) 4_566
O6 H6C O7 0.822(18) 1.932(19) 2.748(4) 172(5) .
O6 H6D N7 0.827(19) 1.982(19) 2.807(4) 174(6) 3_566
O7 H7C N10 0.840(17) 1.940(19) 2.776(3) 174(4) 2_556
O7 H7D O5 0.843(18) 1.87(2) 2.703(3) 170(4) 3_667

loop_
_geom_torsion_atom_site_label_1
_geom_torsion_atom_site_label_2
_geom_torsion_atom_site_label_3
_geom_torsion_atom_site_label_4
_geom_torsion
_geom_torsion_site_symmetry_1
_geom_torsion_site_symmetry_4
O1 C1 C2 N1 -50.5(4) . .
N1 C3 C4 O2 -50.4(3) . .
N2 C5 C6 N1 -48.3(3) . .
N4 C7 C8 N5 45.5(3) . .
N5 C9 C10 O3 49.1(4) . .
N5 C11 C12 O4 -49.3(4) . .
C5 C6 N1 C2 -75.8(3) . .
C5 C6 N1 C3 160.3(2) . .
C5 C6 N1 Cu1 44.2(3) . .
C1 C2 N1 C6 159.8(3) . .
C1 C2 N1 C3 -75.3(3) . .
C1 C2 N1 Cu1 42.3(3) . .
C4 C3 N1 C6 -89.0(3) . .
C4 C3 N1 C2 146.5(2) . .
C4 C3 N1 Cu1 26.6(3) . .
C6 C5 N2 Cu1 27.6(3) . .
Co3 C18 N3 Cu1 -130(4) . .
C8 C7 N4 Cu2 -48.5(3) . .
C7 C8 N5 C11 98.3(3) . .
C7 C8 N5 C9 -142.7(3) . .
C7 C8 N5 Cu2 -21.5(3) . .
C12 C11 N5 C8 -62.8(3) . .
C12 C11 N5 C9 176.4(3) . .
C12 C11 N5 Cu2 57.0(3) . .
C10 C9 N5 C8 65.4(3) . .
C10 C9 N5 C11 -173.1(3) . .
C10 C9 N5 Cu2 -54.8(3) . .
Co3 C13 N6 Cu2 0(3) 1_655 .
C2 C1 O1 Cu1 31.9(3) . .
C3 C4 O2 Cu2 -105.6(2) . .
C3 C4 O2 Cu1 47.2(3) . .
N8 C15 Co3 C13 -41(6) . 1_455
N8 C15 Co3 C14 -160(5) . .
N8 C15 Co3 C18 111(5) . .
N8 C15 Co3 C17 -70(5) . .
N8 C15 Co3 C16 22(5) . .
N7 C14 Co3 C15 -129(8) . .
N7 C14 Co3 C13 56(8) . 1_455
N7 C14 Co3 C18 -38(8) . .
N7 C14 Co3 C17 144(8) . .
N7 C14 Co3 C16 -14(11) . .
N3 C18 Co3 C15 -13(5) . .
N3 C18 Co3 C13 164(5) . 1_455
N3 C18 Co3 C14 -105(5) . .
N3 C18 Co3 C17 -26(7) . .
N3 C18 Co3 C16 76(5) . .
N10 C17 Co3 C15 32(11) . .
N10 C17 Co3 C13 -145(11) . 1_455
N10 C17 Co3 C14 124(11) . .
N10 C17 Co3 C18 45(13) . .
N10 C17 Co3 C16 -57(11) . .
N9 C16 Co3 C15 88(11) . .
N9 C16 Co3 C13 -97(11) . 1_455
N9 C16 Co3 C14 -27(13) . .
N9 C16 Co3 C18 -2(11) . .
N9 C16 Co3 C17 176(100) . .
C18 N3 Cu1 O2 116.2(12) . .
C18 N3 Cu1 N1 -0.3(16) . .
C18 N3 Cu1 N2 -101.5(12) . .
C18 N3 Cu1 O1 13.7(12) . .
C4 O2 Cu1 N3 162.34(17) . .
Cu2 O2 Cu1 N3 -50.10(14) . .
C4 O2 Cu1 N1 -25.38(17) . .
Cu2 O2 Cu1 N1 122.18(14) . .
C4 O2 Cu1 N2 53.4(2) . .
Cu2 O2 Cu1 N2 -158.99(12) . .
C4 O2 Cu1 O1 -105.24(17) . .
Cu2 O2 Cu1 O1 42.32(13) . .
C6 N1 Cu1 N3 -124.3(6) . .
C2 N1 Cu1 N3 -3.5(7) . .
C3 N1 Cu1 N3 116.3(6) . .
C6 N1 Cu1 O2 118.49(18) . .
C2 N1 Cu1 O2 -120.75(19) . .
C3 N1 Cu1 O2 -1.0(2) . .
C6 N1 Cu1 N2 -22.27(18) . .
C2 N1 Cu1 N2 98.5(2) . .
C3 N1 Cu1 N2 -141.7(2) . .
C6 N1 Cu1 O1 -138.50(18) . .
C2 N1 Cu1 O1 -17.74(19) . .
C3 N1 Cu1 O1 102.0(2) . .
C5 N2 Cu1 N3 168.5(2) . .
C5 N2 Cu1 O2 -82.3(2) . .
C5 N2 Cu1 N1 -3.1(2) . .
C5 N2 Cu1 O1 74.6(2) . .
C1 O1 Cu1 N3 174.24(19) . .
C1 O1 Cu1 O2 76.65(19) . .
C1 O1 Cu1 N1 -7.87(19) . .
C1 O1 Cu1 N2 -88.4(2) . .
C13 N6 Cu2 N4 -17.7(15) . .
C13 N6 Cu2 O2 -147.0(10) . .
C13 N6 Cu2 N5 36.9(10) . .
C7 N4 Cu2 N6 84.4(8) . .
C7 N4 Cu2 O2 -146.47(18) . .
C7 N4 Cu2 N5 29.32(18) . .
C4 O2 Cu2 N6 -50.18(18) . .
Cu1 O2 Cu2 N6 165.19(13) . .
C4 O2 Cu2 N4 135.48(18) . .
Cu1 O2 Cu2 N4 -9.16(14) . .
C4 O2 Cu2 N5 85.0(8) . .
Cu1 O2 Cu2 N5 -59.6(9) . .
C8 N5 Cu2 N6 -178.03(19) . .
C11 N5 Cu2 N6 60.6(2) . .
C9 N5 Cu2 N6 -56.85(18) . .
C8 N5 Cu2 N4 -4.01(19) . .
C11 N5 Cu2 N4 -125.4(2) . .
C9 N5 Cu2 N4 117.16(19) . .
C8 N5 Cu2 O2 46.9(9) . .
C11 N5 Cu2 O2 -74.5(9) . .
C9 N5 Cu2 O2 168.0(7) . .
